data_4349834
loop_
_publ_author_name
'Zeng, Xiao-Shan'
'Xu, Hui-Ling'
'Xu, Yu-Ci'
'Li, Xiao-Qing'
'Nie, Zhao-Yang'
'Gao, Shu-Zhen'
'Xiao, Dong-Rong'

_publ_section_title
;
 A series of porous interpenetrating metal--organic frameworks based on
 fluorescent ligands for nitroaromatic explosive detection
;
_journal_issue 7
_journal_name_full 'Inorganic Chemistry Frontiers'
_journal_page_first 1622
_journal_paper_doi 10.1039/C8QI00123E
_journal_volume 5
_journal_year 2018
_chemical_formula_moiety 'C156 H126 Cd5 Cl4 N26 O19, 4(C3 H7 N O)'
_chemical_formula_sum 'C168 H154 Cd5 Cl4 N30 O23'
_chemical_formula_weight 3665.03
_space_group_crystal_system monoclinic
_space_group_IT_number 14
_space_group_name_Hall '-P 2yn'
_space_group_name_H-M_alt 'P 1 21/n 1'
_atom_sites_solution_hydrogens geom
_atom_sites_solution_primary direct
_audit_creation_date 2018-04-28
_audit_creation_method
;
Olex2 1.2
(compiled 2015.01.26 svn.r3150 for OlexSys, GUI svn.r4998)
;
_audit_update_record
;
2018-05-03 deposited with the CCDC.
2018-05-07 downloaded from the CCDC.
;
_cell_angle_alpha 90
_cell_angle_beta 111.3592(19)
_cell_angle_gamma 90
_cell_formula_units_Z 2
_cell_length_a 21.0432(4)
_cell_length_b 17.4458(3)
_cell_length_c 26.3825(4)
_cell_measurement_reflns_used 34666
_cell_measurement_temperature 100.0
_cell_measurement_theta_max 72.8340
_cell_measurement_theta_min 4.1960
_cell_volume 9020.2(3)
_computing_cell_refinement 'CrysAlisPro 1.171.38.43f (Rigaku OD, 2015)'
_computing_data_collection 'CrysAlisPro 1.171.38.43f (Rigaku OD, 2015)'
_computing_data_reduction 'CrysAlisPro 1.171.38.43f (Rigaku OD, 2015)'
_computing_molecular_graphics 'Olex2 (Dolomanov et al., 2009)'
_computing_publication_material 'Olex2 (Dolomanov et al., 2009)'
_computing_structure_refinement 'ShelXL (Sheldrick, 2008)'
_computing_structure_solution 'SIR2004 (Burla et al., 2007)'
_diffrn_ambient_temperature 100.0
_diffrn_detector_area_resol_mean 8.0243
_diffrn_detector_type EosS2
_diffrn_measured_fraction_theta_full 0.987
_diffrn_measured_fraction_theta_max 1.000
_diffrn_measurement_details
;
List of Runs (angles in degrees, time in seconds):

  # Type    Start    End  Width  t~exp~   \w     \q     \k     \f   Frames
#--------------------------------------------------------------------------
  1  \w    -56.00  32.00   1.00    2.95    --  -37.16  38.00 -30.00   88
  2  \w   -104.00 -20.00   1.00    2.95    --  -37.16 -57.00-180.00   84
  3  \w    -54.00  30.00   1.00    2.95    --  -37.16  57.00  30.00   84
  4  \w   -106.00 -18.00   1.00    2.95    --  -37.16 -38.00  30.00   88
  5  \w    -91.00  -3.00   1.00    2.95    --  -37.16 126.00 120.00   88
  6  \w     24.00  91.00   1.00    2.95    --   37.16-126.00 -30.00   67
  7  \w     24.00  91.00   1.00    2.95    --   37.16-126.00   0.00   67
  8  \w     24.00  91.00   1.00    2.95    --   37.16-126.00-180.00   67
  9  \w     20.00 104.00   1.00    2.95    --   37.16  57.00-120.00   84
 10  \w     18.00 106.00   1.00    2.95    --   37.16  38.00   0.00   88
 11  \w     18.00 106.00   1.00    2.95    --   37.16  38.00 -60.00   88
 12  \w     41.00 116.00   1.00    2.00    --  110.47-112.00 -60.00   75
 13  \w     43.00 137.00   1.00    2.00    --  110.47 -77.00   0.00   94
 14  \w     40.00 149.00   1.00    2.00    --  110.47 -15.00 150.00  109
 15  \w     41.00 109.00   1.00    2.00    --  110.47 -95.00-180.00   68
 16  \w     92.00 177.00   1.00    2.00    --  110.47  61.00 -60.00   85
 17  \w     84.00 178.00   1.00    2.00    --  110.47  77.00   0.00   94
 18  \w     89.00 178.00   1.00    2.00    --  110.47  30.00 150.00   89
 19  \w     41.00 132.00   1.00    2.00    --  110.47 -30.00 -30.00   91
 20  \w     43.00 137.00   1.00    2.00    --  110.47 -77.00-120.00   94
 21  \w    -54.00 -19.00   1.00    2.95    --  -37.16  57.00  90.00   35
 22  \w    -54.00  30.00   1.00    2.95    --  -37.16  57.00 120.00   84
 23  \w     10.00 105.00   1.00    2.95    --   37.16  77.00   0.00   95
 24  \w     10.00 105.00   1.00    2.95    --   37.16  77.00 -90.00   95
 25  \w     10.00 105.00   1.00    2.95    --   37.16  77.00  60.00   95
 26  \w     10.00 105.00   1.00    2.95    --   37.16  77.00 150.00   95
 27  \w    -30.00  54.00   1.00    2.95    --   37.16 -57.00-180.00   84
 28  \w     20.00 104.00   1.00    2.95    --   37.16  57.00 150.00   84
;
_diffrn_measurement_device 'four-circle diffractometer'
_diffrn_measurement_device_type 'SuperNova, Dual, Cu at zero, EosS2'
_diffrn_measurement_method '\w scans'
_diffrn_radiation_type CuK\a
_diffrn_radiation_wavelength 1.54184
_diffrn_reflns_av_R_equivalents 0.0555
_diffrn_reflns_av_unetI/netI 0.0468
_diffrn_reflns_Laue_measured_fraction_full 0.987
_diffrn_reflns_Laue_measured_fraction_max 1.000
_diffrn_reflns_limit_h_max 24
_diffrn_reflns_limit_h_min -25
_diffrn_reflns_limit_k_max 20
_diffrn_reflns_limit_k_min -20
_diffrn_reflns_limit_l_max 31
_diffrn_reflns_limit_l_min -31
_diffrn_reflns_number 81643
_diffrn_reflns_point_group_measured_fraction_full 0.987
_diffrn_reflns_point_group_measured_fraction_max 1.000
_diffrn_reflns_theta_full 67.684
_diffrn_reflns_theta_max 67.076
_diffrn_reflns_theta_min 3.598
_exptl_absorpt_coefficient_mu 5.485
_exptl_absorpt_correction_T_max 1.00000
_exptl_absorpt_correction_T_min 0.39145
_exptl_absorpt_correction_type multi-scan
_exptl_absorpt_process_details
;
CrysAlisPro 1.171.38.43f (Rigaku Oxford Diffraction, 2015)
Empirical absorption correction using spherical harmonics,
 implemented in SCALE3 ABSPACK scaling algorithm.
;
_exptl_crystal_colour yellow
_exptl_crystal_colour_primary yellow
_exptl_crystal_density_diffrn 1.320
_exptl_crystal_description block
_exptl_crystal_F_000 3640
_exptl_crystal_size_max 0.31
_exptl_crystal_size_mid 0.28
_exptl_crystal_size_min 0.26
_platon_squeeze_details
;
;
_refine_diff_density_max 2.276
_refine_diff_density_min -2.527
_refine_diff_density_rms 0.150
_refine_ls_extinction_method none
_refine_ls_goodness_of_fit_ref 1.050
_refine_ls_hydrogen_treatment constr
_refine_ls_matrix_type full
_refine_ls_number_parameters 1089
_refine_ls_number_reflns 16113
_refine_ls_number_restraints 96
_refine_ls_restrained_S_all 1.058
_refine_ls_R_factor_all 0.0852
_refine_ls_R_factor_gt 0.0764
_refine_ls_shift/su_max 0.002
_refine_ls_shift/su_mean 0.000
_refine_ls_structure_factor_coef Fsqd
_refine_ls_weighting_details 'w=1/[\s^2^(Fo^2^)+(0.1318P)^2^+39.4084P] where P=(Fo^2^+2Fc^2^)/3'
_refine_ls_weighting_scheme calc
_refine_ls_wR_factor_gt 0.2152
_refine_ls_wR_factor_ref 0.2235
_reflns_Friedel_coverage 0.000
_reflns_number_gt 13535
_reflns_number_total 16113
_reflns_threshold_expression 'I > 2\s(I)'
_cod_data_source_file c8qi00123e2.cif
_cod_data_source_block Compound4
_cod_database_code 4349834
_shelxl_version_number 2014-1
_shelx_space_group_comment
;
The symmetry employed for this shelxl refinement is uniquely defined
by the following loop, which should always be used as a source of
symmetry information in preference to the above space-group names.
They are only intended as comments.
;
_shelx_estimated_absorpt_t_max 0.330
_shelx_estimated_absorpt_t_min 0.281
_olex2_refinement_description
;
1. Fixed Uiso
 At 1.2 times of:
  All C(H) groups
 At 1.5 times of:
  All C(H,H,H) groups
2. Uiso/Uaniso restraints and constraints
Uanis(C56) \\sim Ueq, Uanis(O9) \\sim Ueq, Uanis(O12) \\sim Ueq, Uanis(O11)
\\sim Ueq, Uanis(N16) \\sim Ueq, Uanis(O13) \\sim Ueq, Uanis(C81) \\sim Ueq,
Uanis(C80) \\sim Ueq, Uanis(O8) \\sim Ueq, Uanis(C55) \\sim Ueq, Uanis(C79)
\\sim Ueq, Uanis(C87) \\sim Ueq, Uanis(C84) \\sim Ueq, Uanis(C54) \\sim Ueq:
with sigma of 0.01 and sigma for terminal atoms of 0.02
Uanis(C54) \\sim Ueq: with sigma of 0.005 and sigma for terminal atoms of 0.01
Uanis(C10) \\sim Ueq, Uanis(C52) \\sim Ueq, Uanis(O8) \\sim Ueq: with sigma of
0.01 and sigma for terminal atoms of 0.02
Uanis(O8) \\sim Ueq: with sigma of 0.005 and sigma for terminal atoms of 0.01
3. Others
 Fixed Sof: Cd3(0.5) O9(0.5) C79(0.5) H79(0.5) C80(0.5) H80A(0.5) H80B(0.5)
 H80C(0.5) C81(0.5) H81A(0.5) H81B(0.5) H81C(0.5) N14(0.5) O11(0.5) C85(0.5)
 H85(0.5) C86(0.5) H86A(0.5) H86B(0.5) H86C(0.5) C87(0.5) H87A(0.5) H87B(0.5)
 H87C(0.5) N16(0.5) O13(0.5)
4.a Aromatic/amide H refined with riding coordinates:
 C1(H1), C2(H2), C3(H3), C5(H5), C6(H6), C8(H8), C9(H9), C11(H11), C13(H13),
 C15(H15), C17(H17), C18(H18), C20(H20), C21(H21), C22(H22), C23(H23), C24(H24),
  C26(H26), C27(H27), C29(H29), C30(H30), C31(H31), C32(H32), C33(H33),
 C34(H34), C35(H35), C36(H36), C38(H38), C39(H39), C41(H41), C42(H42), C44(H44),
  C46(H46), C48(H48), C50(H50), C51(H51), C53(H53), C54(H54), C55(H55),
 C56(H56), C57(H57), C59(H59), C60(H60), C62(H62), C63(H63), C64(H64), C65(H65),
  C66(H66), C69(H69), C71(H71), C73(H73), C76(H76), C79(H79), C82(H82), C85(H85)
4.b Idealised Me refined as rotating group:
 C77(H77A,H77B,H77C), C78(H78A,H78B,H78C), C80(H80A,H80B,H80C), C81(H81A,H81B,
 H81C), C83(H83A,H83B,H83C), C84(H84A,H84B,H84C), C86(H86A,H86B,H86C), C87(H87A,
 H87B,H87C)
;
_olex2_submission_special_instructions 'No special instructions were received'
_oxdiff_exptl_absorpt_empirical_details
;
Empirical correction (ABSPACK) includes:
- Absorption correction using spherical harmonics
- Frame scaling
;

loop_
_space_group_symop_operation_xyz
'x, y, z'
'-x+1/2, y+1/2, -z+1/2'
'-x, -y, -z'
'x-1/2, -y-1/2, z-1/2'

loop_
_atom_site_label
_atom_site_type_symbol
_atom_site_fract_x
_atom_site_fract_y
_atom_site_fract_z
_atom_site_U_iso_or_equiv
_atom_site_adp_type
_atom_site_occupancy
_atom_site_site_symmetry_order
_atom_site_calc_flag
_atom_site_refinement_flags_posn
_atom_site_refinement_flags_adp
_atom_site_refinement_flags_occupancy
C1 C 1.0230(3) 0.4412(4) 1.1483(3) 0.0301(13) Uani 1 1 d . . .
H1 H 1.0152 0.4448 1.1106 0.036 Uiso 1 1 calc R . .
C2 C 1.0721(3) 0.4339(4) 1.2353(3) 0.0325(14) Uani 1 1 d . . .
H2 H 1.1066 0.4311 1.2705 0.039 Uiso 1 1 calc R . .
C3 C 1.0048(3) 0.4328(4) 1.2252(3) 0.0354(15) Uani 1 1 d . . .
H3 H 0.9832 0.4297 1.2511 0.043 Uiso 1 1 calc R . .
C4 C 0.9015(3) 0.4344(4) 1.1376(3) 0.0331(14) Uani 1 1 d . . .
C5 C 0.8554(4) 0.4642(5) 1.1585(3) 0.0471(19) Uani 1 1 d . . .
H5 H 0.8713 0.4868 1.1937 0.057 Uiso 1 1 calc R . .
C6 C 0.7860(4) 0.4614(5) 1.1283(3) 0.051(2) Uani 1 1 d . . .
H6 H 0.7547 0.4825 1.1429 0.061 Uiso 1 1 calc R . .
C7 C 0.7616(3) 0.4276(5) 1.0764(3) 0.0422(18) Uani 1 1 d . . .
C8 C 0.8100(4) 0.3968(6) 1.0579(3) 0.060(3) Uani 1 1 d . . .
H8 H 0.7950 0.3720 1.0235 0.072 Uiso 1 1 calc R . .
C9 C 0.8770(4) 0.4006(5) 1.0867(3) 0.052(2) Uani 1 1 d . . .
H9 H 0.9083 0.3798 1.0719 0.063 Uiso 1 1 calc R . .
C10 C 0.6873(3) 0.4182(5) 1.0448(3) 0.0419(17) Uani 1 1 d . U .
C11 C 0.6399(4) 0.4184(5) 1.0715(3) 0.048(2) Uani 1 1 d . . .
H11 H 0.6555 0.4286 1.1094 0.057 Uiso 1 1 calc R . .
C12 C 0.5713(3) 0.4039(5) 1.0435(3) 0.0418(18) Uani 1 1 d . . .
C13 C 0.5487(4) 0.3895(5) 0.9875(3) 0.0441(18) Uani 1 1 d . . .
H13 H 0.5021 0.3773 0.9682 0.053 Uiso 1 1 calc R . .
C14 C 0.5943(4) 0.3929(5) 0.9594(3) 0.0421(18) Uani 1 1 d . . .
C15 C 0.6633(4) 0.4068(5) 0.9894(3) 0.049(2) Uani 1 1 d . . .
H15 H 0.6946 0.4085 0.9710 0.058 Uiso 1 1 calc R . .
C16 C 0.5231(4) 0.3977(5) 1.0722(3) 0.0426(18) Uani 1 1 d . . .
C17 C 0.5456(4) 0.3749(5) 1.1273(3) 0.050(2) Uani 1 1 d . . .
H17 H 0.5928 0.3653 1.1462 0.060 Uiso 1 1 calc R . .
C18 C 0.5012(3) 0.3665(5) 1.1542(3) 0.0459(19) Uani 1 1 d . . .
H18 H 0.5179 0.3519 1.1915 0.055 Uiso 1 1 calc R . .
C19 C 0.4317(3) 0.3791(4) 1.1271(3) 0.0353(15) Uani 1 1 d . . .
C20 C 0.4083(3) 0.4039(5) 1.0734(3) 0.0417(17) Uani 1 1 d . . .
H20 H 0.3612 0.4141 1.0546 0.050 Uiso 1 1 calc R . .
C21 C 0.4550(4) 0.4137(5) 1.0474(3) 0.0450(18) Uani 1 1 d . . .
H21 H 0.4389 0.4323 1.0110 0.054 Uiso 1 1 calc R . .
C22 C 0.3921(3) 0.3115(4) 1.1941(3) 0.0333(14) Uani 1 1 d . . .
H22 H 0.4294 0.2775 1.2099 0.040 Uiso 1 1 calc R . .
C23 C 0.3354(3) 0.3165(4) 1.2059(3) 0.0302(13) Uani 1 1 d . . .
H23 H 0.3259 0.2857 1.2320 0.036 Uiso 1 1 calc R . .
C24 C 0.3244(3) 0.4013(4) 1.1435(3) 0.0293(13) Uani 1 1 d . . .
H24 H 0.3069 0.4410 1.1176 0.035 Uiso 1 1 calc R . .
C25 C 0.5688(4) 0.3785(5) 0.9002(3) 0.0445(18) Uani 1 1 d . . .
C26 C 0.5056(4) 0.4070(5) 0.8668(3) 0.0447(18) Uani 1 1 d . . .
H26 H 0.4799 0.4373 0.8823 0.054 Uiso 1 1 calc R . .
C27 C 0.4792(4) 0.3919(5) 0.8111(3) 0.0407(17) Uani 1 1 d . . .
H27 H 0.4354 0.4106 0.7891 0.049 Uiso 1 1 calc R . .
C28 C 0.5170(3) 0.3501(4) 0.7884(3) 0.0362(15) Uani 1 1 d . . .
C29 C 0.5816(4) 0.3246(5) 0.8200(3) 0.0474(19) Uani 1 1 d . . .
H29 H 0.6086 0.2983 0.8036 0.057 Uiso 1 1 calc R . .
C30 C 0.6067(3) 0.3375(5) 0.8753(3) 0.048(2) Uani 1 1 d . . .
H30 H 0.6504 0.3183 0.8969 0.057 Uiso 1 1 calc R . .
C31 C 0.4443(3) 0.3745(4) 0.6923(3) 0.0341(15) Uani 1 1 d . . .
H31 H 0.4254 0.4212 0.6989 0.041 Uiso 1 1 calc R . .
C32 C 0.4652(4) 0.2777(5) 0.6522(3) 0.0457(18) Uani 1 1 d . . .
H32 H 0.4639 0.2423 0.6245 0.055 Uiso 1 1 calc R . .
C33 C 0.5044(4) 0.2700(5) 0.7054(3) 0.0500(19) Uani 1 1 d . . .
H33 H 0.5353 0.2294 0.7216 0.060 Uiso 1 1 calc R . .
C34 C 1.1119(3) 0.3792(4) 1.0461(3) 0.0369(15) Uani 1 1 d . . .
H34 H 1.1364 0.4182 1.0359 0.044 Uiso 1 1 calc R . .
C35 C 1.0777(3) 0.3001(4) 1.0937(3) 0.0319(14) Uani 1 1 d . . .
H35 H 1.0744 0.2736 1.1241 0.038 Uiso 1 1 calc R . .
C36 C 1.0377(3) 0.2867(4) 1.0409(2) 0.0321(14) Uani 1 1 d . . .
H36 H 1.0021 0.2501 1.0276 0.039 Uiso 1 1 calc R . .
C37 C 1.0341(3) 0.3436(4) 0.9521(2) 0.0312(14) Uani 1 1 d . . .
C38 C 0.9682(3) 0.3203(5) 0.9221(3) 0.0412(17) Uani 1 1 d . . .
H38 H 0.9398 0.2997 0.9397 0.049 Uiso 1 1 calc R . .
C39 C 0.9444(3) 0.3278(5) 0.8658(3) 0.0388(17) Uani 1 1 d . . .
H39 H 0.8991 0.3119 0.8452 0.047 Uiso 1 1 calc R . .
C40 C 0.9837(3) 0.3573(4) 0.8387(2) 0.0297(13) Uani 1 1 d . . .
C41 C 1.0503(3) 0.3785(4) 0.8704(3) 0.0339(14) Uani 1 1 d . . .
H41 H 1.0795 0.3975 0.8530 0.041 Uiso 1 1 calc R . .
C42 C 1.0750(3) 0.3725(4) 0.9263(3) 0.0363(15) Uani 1 1 d . . .
H42 H 1.1203 0.3883 0.9470 0.044 Uiso 1 1 calc R . .
C43 C 0.9570(3) 0.3673(4) 0.7785(3) 0.0281(13) Uani 1 1 d . . .
C44 C 0.8882(3) 0.3822(3) 0.7490(2) 0.0240(12) Uani 1 1 d . . .
H44 H 0.8572 0.3850 0.7677 0.029 Uiso 1 1 calc R . .
C45 C 0.8638(4) 0.3930(4) 0.6928(3) 0.0321(14) Uani 1 1 d . . .
C46 C 0.9103(3) 0.3915(4) 0.6658(3) 0.0302(14) Uani 1 1 d . . .
H46 H 0.8945 0.4010 0.6278 0.036 Uiso 1 1 calc R . .
C47 C 0.9797(3) 0.3764(4) 0.6941(3) 0.0331(14) Uani 1 1 d . . .
C48 C 1.0027(3) 0.3647(4) 0.7506(2) 0.0316(14) Uani 1 1 d . . .
H48 H 1.0497 0.3549 0.7702 0.038 Uiso 1 1 calc R . .
C49 C 1.0291(3) 0.3715(5) 0.6657(3) 0.0386(16) Uani 1 1 d . . .
C50 C 1.0097(3) 0.3380(5) 0.6147(3) 0.0458(19) Uani 1 1 d . . .
H50 H 0.9640 0.3210 0.5973 0.055 Uiso 1 1 calc R . .
C51 C 1.0561(4) 0.3286(5) 0.5883(3) 0.052(2) Uani 1 1 d . . .
H51 H 1.0425 0.3047 0.5536 0.062 Uiso 1 1 calc R . .
C52 C 1.1220(4) 0.3548(5) 0.6137(3) 0.0436(18) Uani 1 1 d . U .
C53 C 1.1423(4) 0.3877(6) 0.6647(4) 0.061(3) Uani 1 1 d . . .
H53 H 1.1882 0.4040 0.6821 0.073 Uiso 1 1 calc R . .
C54 C 1.0971(4) 0.3969(5) 0.6906(4) 0.052(2) Uani 1 1 d . U .
H54 H 1.1116 0.4204 0.7255 0.062 Uiso 1 1 calc R . .
C55 C 1.1698(5) 0.2812(6) 0.5544(4) 0.075(3) Uani 1 1 d . U .
H55 H 1.1356 0.2429 0.5413 0.090 Uiso 1 1 calc R . .
C56 C 1.2273(5) 0.2877(6) 0.5432(4) 0.073(3) Uani 1 1 d . U .
H56 H 1.2412 0.2527 0.5216 0.087 Uiso 1 1 calc R . .
C57 C 1.2277(4) 0.3824(5) 0.5952(3) 0.0425(18) Uani 1 1 d . . .
H57 H 1.2405 0.4272 0.6171 0.051 Uiso 1 1 calc R . .
C58 C 0.7903(3) 0.4037(3) 0.6606(3) 0.0261(13) Uani 1 1 d . . .
C59 C 0.7428(3) 0.3639(4) 0.6756(2) 0.0292(13) Uani 1 1 d . . .
H59 H 0.7580 0.3342 0.7080 0.035 Uiso 1 1 calc R . .
C60 C 0.6729(3) 0.3663(4) 0.6441(2) 0.0289(13) Uani 1 1 d . . .
H60 H 0.6410 0.3378 0.6544 0.035 Uiso 1 1 calc R . .
C61 C 0.6516(3) 0.4116(3) 0.5976(3) 0.0269(13) Uani 1 1 d . . .
C62 C 0.6971(3) 0.4548(4) 0.5833(3) 0.0337(14) Uani 1 1 d . . .
H62 H 0.6813 0.4874 0.5524 0.040 Uiso 1 1 calc R . .
C63 C 0.7657(3) 0.4507(4) 0.6144(3) 0.0342(14) Uani 1 1 d . . .
H63 H 0.7970 0.4803 0.6043 0.041 Uiso 1 1 calc R . .
C64 C 0.5287(3) 0.4101(4) 0.5852(3) 0.0291(13) Uani 1 1 d . . .
H64 H 0.5358 0.4107 0.6229 0.035 Uiso 1 1 calc R . .
C65 C 0.4811(3) 0.4059(4) 0.4979(3) 0.0292(13) Uani 1 1 d . . .
H65 H 0.4472 0.4033 0.4624 0.035 Uiso 1 1 calc R . .
C66 C 0.5492(4) 0.4098(4) 0.5091(3) 0.0322(14) Uani 1 1 d . . .
H66 H 0.5716 0.4104 0.4836 0.039 Uiso 1 1 calc R . .
C67 C 0.3276(3) 0.3061(3) 0.4692(2) 0.0229(12) Uani 1 1 d . . .
C68 C 0.2980(3) 0.2653(3) 0.4151(2) 0.0208(11) Uani 1 1 d . . .
C69 C 0.2683(3) 0.3061(3) 0.3672(2) 0.0201(11) Uani 1 1 d . . .
H69 H 0.2659 0.3604 0.3686 0.024 Uiso 1 1 calc R . .
C70 C 0.2423(3) 0.2696(3) 0.3177(2) 0.0204(11) Uani 1 1 d . . .
C71 C 0.2458(3) 0.1895(3) 0.3160(2) 0.0204(11) Uani 1 1 d . . .
H71 H 0.2273 0.1637 0.2820 0.024 Uiso 1 1 calc R . .
C72 C 0.2764(3) 0.1470(3) 0.3637(2) 0.0221(12) Uani 1 1 d . . .
C73 C 0.3009(3) 0.1852(3) 0.4130(2) 0.0200(11) Uani 1 1 d . . .
H73 H 0.3198 0.1568 0.4458 0.024 Uiso 1 1 calc R . .
C74 C 0.2141(3) 0.3151(3) 0.2655(2) 0.0247(12) Uani 1 1 d . . .
C75 C 0.2855(3) 0.0624(3) 0.3609(2) 0.0268(13) Uani 1 1 d . . .
C76 C 0.5097(5) 0.5755(5) 0.6974(4) 0.060(2) Uani 1 1 d . . .
H76 H 0.4888 0.6166 0.6735 0.072 Uiso 1 1 calc R . .
C77 C 0.6007(5) 0.5860(5) 0.6635(4) 0.062(2) Uani 1 1 d . . .
H77A H 0.5724 0.6285 0.6433 0.093 Uiso 1 1 calc GR . .
H77B H 0.6057 0.5480 0.6379 0.093 Uiso 1 1 calc GR . .
H77C H 0.6458 0.6053 0.6863 0.093 Uiso 1 1 calc GR . .
C78 C 0.6057(4) 0.4891(5) 0.7353(3) 0.057(2) Uani 1 1 d . . .
H78A H 0.5889 0.4860 0.7653 0.086 Uiso 1 1 calc GR . .
H78B H 0.6547 0.5003 0.7499 0.086 Uiso 1 1 calc GR . .
H78C H 0.5979 0.4401 0.7159 0.086 Uiso 1 1 calc GR . .
Cd1 Cd 1.18859(2) 0.41342(2) 1.17704(2) 0.02066(13) Uani 1 1 d . . .
Cd2 Cd 0.36514(2) 0.39281(3) 0.56123(2) 0.03054(15) Uani 1 1 d . . .
Cd3 Cd 0.35249(6) 0.57409(7) 0.68215(6) 0.0582(3) Uani 0.5 1 d . . P
Cl1 Cl 0.35936(11) 0.53038(12) 0.58775(9) 0.0573(5) Uani 1 1 d . . .
N1 N 1.0842(3) 0.4396(3) 1.1873(2) 0.0295(11) Uani 1 1 d . . .
N2 N 0.9731(3) 0.4370(3) 1.1689(2) 0.0331(12) Uani 1 1 d . . .
N3 N 0.3851(3) 0.3660(3) 1.1540(2) 0.0322(12) Uani 1 1 d . . .
N4 N 0.2927(2) 0.3728(3) 1.1746(2) 0.0247(10) Uani 1 1 d . . .
N5 N 0.4908(3) 0.3325(3) 0.7315(2) 0.0336(12) Uani 1 1 d . . .
N6 N 0.4282(3) 0.3429(3) 0.6440(2) 0.0347(12) Uani 1 1 d . . .
N7 N 1.1234(2) 0.3577(3) 1.0965(2) 0.0289(11) Uani 1 1 d . . .
N8 N 1.0597(2) 0.3374(3) 1.0105(2) 0.0296(11) Uani 1 1 d . . .
N9 N 1.1708(3) 0.3411(4) 0.5884(3) 0.0492(17) Uani 1 1 d . . .
N10 N 1.2631(3) 0.3529(4) 0.5678(3) 0.0459(16) Uani 1 1 d . . .
N11 N 0.5794(3) 0.4128(3) 0.5654(2) 0.0270(11) Uani 1 1 d . . .
N12 N 0.4684(3) 0.4064(3) 0.5461(2) 0.0280(11) Uani 1 1 d . . .
N13 N 0.5691(3) 0.5510(4) 0.6973(3) 0.0478(16) Uani 1 1 d . . .
O1 O 0.3610(2) 0.2692(2) 0.51071(15) 0.0263(9) Uani 1 1 d . . .
O2 O 0.3144(2) 0.3773(2) 0.46931(17) 0.0270(9) Uani 1 1 d . . .
O3 O 0.2285(2) 0.3853(2) 0.26784(16) 0.0273(9) Uani 1 1 d . . .
O4 O 0.1791(2) 0.2816(2) 0.22250(16) 0.0309(9) Uani 1 1 d . . .
O5 O 0.2791(2) 0.0364(2) 0.31471(17) 0.0301(9) Uani 1 1 d . . .
O6 O 0.2994(3) 0.0222(3) 0.4028(2) 0.0490(13) Uani 1 1 d . . .
O7 O 0.4788(4) 0.5499(4) 0.7257(3) 0.079(2) Uani 1 1 d . . .
O8 O 0.3224(2) 0.4815(3) 0.7382(2) 0.0416(12) Uani 1 1 d . U .
O9 O 0.2382(7) 0.5848(9) 0.6343(5) 0.073(4) Uani 0.5 1 d . U P
O10 O 0.3765(3) 0.7083(3) 0.6940(3) 0.0607(16) Uani 1 1 d . . .
C79 C 0.6571(8) 0.8718(10) 0.2295(6) 0.050(4) Uani 0.5 1 d . U P
H79 H 0.6836 0.9090 0.2197 0.059 Uiso 0.5 1 calc R . P
C80 C 0.7657(8) 0.8209(11) 0.2890(7) 0.055(4) Uani 0.5 1 d . U P
H80A H 0.7798 0.8122 0.3283 0.082 Uiso 0.5 1 calc GR . P
H80B H 0.7803 0.8721 0.2825 0.082 Uiso 0.5 1 calc GR . P
H80C H 0.7866 0.7822 0.2731 0.082 Uiso 0.5 1 calc GR . P
C81 C 0.6584(8) 0.7622(10) 0.2816(9) 0.066(5) Uani 0.5 1 d . U P
H81A H 0.6094 0.7728 0.2653 0.099 Uiso 0.5 1 calc GR . P
H81B H 0.6731 0.7642 0.3213 0.099 Uiso 0.5 1 calc GR . P
H81C H 0.6676 0.7111 0.2705 0.099 Uiso 0.5 1 calc GR . P
N14 N 0.6932(5) 0.8155(6) 0.2645(4) 0.026(2) Uani 0.5 1 d . . P
O11 O 0.5952(7) 0.8802(9) 0.2093(5) 0.071(4) Uani 0.5 1 d . U P
C82 C 0.2134(6) 0.6341(9) 0.4925(4) 0.096(4) Uani 1 1 d . . .
H82 H 0.2407 0.5977 0.5179 0.116 Uiso 1 1 calc R . .
C83 C 0.2124(8) 0.7488(8) 0.4398(5) 0.117(5) Uani 1 1 d . . .
H83A H 0.2265 0.8015 0.4513 0.176 Uiso 1 1 calc GR . .
H83B H 0.1628 0.7445 0.4288 0.176 Uiso 1 1 calc GR . .
H83C H 0.2258 0.7355 0.4089 0.176 Uiso 1 1 calc GR . .
C84 C 0.3173(6) 0.7090(8) 0.5090(7) 0.117(5) Uani 1 1 d . U .
H84A H 0.3383 0.7110 0.4814 0.176 Uiso 1 1 calc GR . .
H84B H 0.3362 0.6658 0.5336 0.176 Uiso 1 1 calc GR . .
H84C H 0.3268 0.7569 0.5298 0.176 Uiso 1 1 calc GR . .
N15 N 0.2436(5) 0.6993(7) 0.4823(4) 0.099(3) Uani 1 1 d . . .
O12 O 0.1524(5) 0.6218(7) 0.4696(5) 0.142(4) Uani 1 1 d . U .
C85 C 0.0312(10) 0.3157(10) 0.4159(6) 0.058(5) Uani 0.5 1 d . . P
H85 H 0.0078 0.2876 0.3836 0.069 Uiso 0.5 1 calc R . P
C86 C 0.0846(9) 0.3830(11) 0.3649(7) 0.061(5) Uani 0.5 1 d . . P
H86A H 0.0572 0.3458 0.3379 0.091 Uiso 0.5 1 calc GR . P
H86B H 0.1330 0.3755 0.3711 0.091 Uiso 0.5 1 calc GR . P
H86C H 0.0710 0.4351 0.3513 0.091 Uiso 0.5 1 calc GR . P
C87 C 0.1094(15) 0.4235(15) 0.4576(9) 0.102(8) Uani 0.5 1 d . U P
H87A H 0.0797 0.4666 0.4577 0.153 Uiso 0.5 1 calc GR . P
H87B H 0.1510 0.4429 0.4534 0.153 Uiso 0.5 1 calc GR . P
H87C H 0.1216 0.3953 0.4919 0.153 Uiso 0.5 1 calc GR . P
N16 N 0.0741(8) 0.3729(10) 0.4127(6) 0.066(4) Uani 0.5 1 d . U P
O13 O 0.0204(10) 0.2977(9) 0.4572(6) 0.097(5) Uani 0.5 1 d . U P

loop_
_atom_site_aniso_label
_atom_site_aniso_U_11
_atom_site_aniso_U_22
_atom_site_aniso_U_33
_atom_site_aniso_U_23
_atom_site_aniso_U_13
_atom_site_aniso_U_12
C1 0.020(3) 0.037(3) 0.037(3) -0.003(3) 0.015(3) -0.001(3)
C2 0.027(3) 0.044(4) 0.033(3) -0.007(3) 0.019(3) 0.001(3)
C3 0.020(3) 0.055(4) 0.036(4) -0.012(3) 0.016(3) -0.003(3)
C4 0.021(3) 0.048(4) 0.033(3) -0.002(3) 0.014(3) 0.000(3)
C5 0.029(4) 0.080(6) 0.038(4) -0.009(4) 0.019(3) -0.003(4)
C6 0.030(4) 0.091(6) 0.040(4) -0.008(4) 0.022(3) 0.006(4)
C7 0.017(3) 0.080(5) 0.033(4) -0.003(3) 0.013(3) 0.007(3)
C8 0.024(4) 0.128(8) 0.032(4) -0.024(4) 0.015(3) 0.002(4)
C9 0.025(4) 0.099(7) 0.038(4) -0.009(4) 0.019(3) 0.009(4)
C10 0.017(3) 0.075(5) 0.041(4) -0.003(3) 0.018(3) 0.011(3)
C11 0.026(4) 0.091(6) 0.028(4) 0.001(4) 0.014(3) 0.016(4)
C12 0.017(3) 0.084(6) 0.027(3) 0.002(3) 0.011(3) 0.013(3)
C13 0.033(4) 0.076(5) 0.026(3) -0.004(3) 0.014(3) 0.007(4)
C14 0.024(3) 0.075(5) 0.031(4) 0.001(3) 0.013(3) 0.010(3)
C15 0.038(4) 0.085(6) 0.030(4) 0.001(4) 0.021(3) 0.015(4)
C16 0.023(3) 0.079(5) 0.028(3) -0.001(3) 0.013(3) 0.009(3)
C17 0.023(4) 0.097(6) 0.033(4) 0.010(4) 0.015(3) 0.017(4)
C18 0.020(3) 0.091(6) 0.027(3) -0.002(4) 0.009(3) 0.009(4)
C19 0.027(3) 0.051(4) 0.033(3) -0.002(3) 0.016(3) 0.007(3)
C20 0.018(3) 0.076(5) 0.034(4) 0.002(3) 0.012(3) 0.006(3)
C21 0.030(4) 0.074(5) 0.027(3) 0.005(3) 0.005(3) 0.007(3)
C22 0.027(3) 0.039(4) 0.030(3) 0.002(3) 0.004(3) 0.008(3)
C23 0.026(3) 0.032(3) 0.036(3) 0.000(3) 0.016(3) 0.001(3)
C24 0.023(3) 0.040(4) 0.030(3) -0.002(3) 0.016(3) 0.002(3)
C25 0.030(4) 0.074(5) 0.031(4) 0.001(3) 0.013(3) 0.004(3)
C26 0.034(4) 0.070(5) 0.034(4) -0.004(3) 0.017(3) 0.008(3)
C27 0.029(4) 0.063(5) 0.030(4) 0.000(3) 0.011(3) 0.009(3)
C28 0.030(3) 0.054(4) 0.029(3) -0.001(3) 0.016(3) -0.007(3)
C29 0.027(4) 0.083(6) 0.040(4) -0.001(4) 0.022(3) 0.005(4)
C30 0.022(3) 0.091(6) 0.036(4) 0.000(4) 0.018(3) 0.009(4)
C31 0.018(3) 0.055(4) 0.031(3) -0.003(3) 0.012(3) 0.004(3)
C32 0.055(5) 0.050(4) 0.030(4) -0.007(3) 0.014(3) 0.002(4)
C33 0.055(5) 0.050(5) 0.044(4) -0.008(4) 0.016(4) 0.002(4)
C34 0.031(4) 0.053(4) 0.027(3) 0.000(3) 0.011(3) -0.012(3)
C35 0.035(3) 0.031(3) 0.028(3) 0.000(3) 0.010(3) -0.003(3)
C36 0.032(3) 0.037(4) 0.026(3) -0.002(3) 0.009(3) -0.008(3)
C37 0.023(3) 0.048(4) 0.023(3) -0.001(3) 0.009(2) -0.003(3)
C38 0.017(3) 0.076(5) 0.031(3) 0.004(3) 0.010(3) -0.004(3)
C39 0.011(3) 0.078(5) 0.030(3) -0.004(3) 0.010(2) -0.003(3)
C40 0.018(3) 0.043(4) 0.030(3) -0.006(3) 0.011(2) -0.003(3)
C41 0.023(3) 0.045(4) 0.036(4) 0.002(3) 0.014(3) -0.001(3)
C42 0.024(3) 0.054(4) 0.029(3) -0.003(3) 0.007(3) 0.000(3)
C43 0.021(3) 0.037(3) 0.033(3) -0.009(3) 0.019(3) -0.010(3)
C44 0.013(3) 0.037(3) 0.026(3) -0.002(2) 0.012(2) -0.001(2)
C45 0.040(4) 0.033(3) 0.026(3) -0.001(3) 0.015(3) -0.009(3)
C46 0.017(3) 0.046(4) 0.031(3) 0.000(3) 0.012(3) -0.009(3)
C47 0.026(3) 0.046(4) 0.034(3) -0.003(3) 0.019(3) -0.008(3)
C48 0.019(3) 0.054(4) 0.029(3) -0.006(3) 0.016(3) -0.001(3)
C49 0.027(3) 0.065(5) 0.031(3) -0.008(3) 0.019(3) -0.004(3)
C50 0.024(3) 0.083(6) 0.037(4) -0.014(4) 0.020(3) -0.015(4)
C51 0.035(4) 0.091(6) 0.040(4) -0.027(4) 0.026(3) -0.019(4)
C52 0.029(3) 0.071(5) 0.045(4) -0.011(3) 0.031(3) -0.010(3)
C53 0.021(4) 0.114(8) 0.057(5) -0.033(5) 0.025(4) -0.023(4)
C54 0.031(3) 0.078(4) 0.064(4) -0.014(3) 0.039(3) -0.014(3)
C55 0.059(5) 0.092(6) 0.101(6) -0.045(5) 0.060(5) -0.031(4)
C56 0.066(5) 0.087(6) 0.091(6) -0.045(5) 0.060(5) -0.031(4)
C57 0.029(4) 0.064(5) 0.047(4) -0.022(4) 0.029(3) -0.017(3)
C58 0.026(3) 0.030(3) 0.029(3) -0.003(2) 0.017(3) -0.003(2)
C59 0.028(3) 0.039(3) 0.024(3) 0.004(3) 0.013(3) 0.001(3)
C60 0.021(3) 0.042(4) 0.031(3) 0.004(3) 0.017(3) 0.000(3)
C61 0.017(3) 0.034(3) 0.033(3) 0.001(3) 0.014(3) 0.001(2)
C62 0.029(3) 0.038(4) 0.037(4) 0.012(3) 0.016(3) 0.004(3)
C63 0.028(3) 0.043(4) 0.037(4) 0.007(3) 0.018(3) -0.003(3)
C64 0.027(3) 0.038(3) 0.027(3) -0.003(3) 0.014(3) -0.007(3)
C65 0.028(3) 0.035(3) 0.026(3) 0.000(2) 0.010(3) -0.001(3)
C66 0.038(4) 0.037(4) 0.026(3) 0.007(3) 0.017(3) 0.005(3)
C67 0.022(3) 0.029(3) 0.022(3) -0.001(2) 0.013(2) -0.003(2)
C68 0.017(3) 0.028(3) 0.020(3) -0.002(2) 0.010(2) 0.000(2)
C69 0.015(3) 0.025(3) 0.026(3) -0.001(2) 0.014(2) -0.001(2)
C70 0.008(2) 0.034(3) 0.022(3) 0.003(2) 0.009(2) 0.004(2)
C71 0.009(2) 0.033(3) 0.024(3) -0.005(2) 0.011(2) -0.004(2)
C72 0.017(3) 0.026(3) 0.029(3) 0.005(2) 0.015(2) 0.001(2)
C73 0.013(3) 0.025(3) 0.024(3) 0.003(2) 0.009(2) 0.000(2)
C74 0.025(3) 0.032(3) 0.025(3) 0.000(2) 0.019(2) 0.005(2)
C75 0.020(3) 0.027(3) 0.034(3) -0.006(3) 0.010(2) -0.006(2)
C76 0.062(6) 0.060(5) 0.067(6) -0.014(4) 0.034(5) -0.018(4)
C77 0.063(6) 0.068(6) 0.064(6) -0.026(5) 0.033(5) -0.027(5)
C78 0.047(5) 0.078(6) 0.038(4) -0.015(4) 0.006(4) 0.000(4)
Cd1 0.0183(2) 0.0249(2) 0.0207(2) 0.00121(14) 0.00937(16) 0.00039(14)
Cd2 0.0204(2) 0.0509(3) 0.0244(2) -0.01194(18) 0.01303(18) -0.00865(18)
Cd3 0.0496(7) 0.0600(7) 0.0769(9) -0.0174(6) 0.0373(6) -0.0082(5)
Cl1 0.0627(13) 0.0505(11) 0.0695(13) -0.0247(10) 0.0368(11) -0.0046(9)
N1 0.021(3) 0.034(3) 0.038(3) -0.003(2) 0.018(2) 0.003(2)
N2 0.024(3) 0.044(3) 0.036(3) -0.005(2) 0.015(2) 0.000(2)
N3 0.027(3) 0.040(3) 0.033(3) -0.001(2) 0.016(2) 0.006(2)
N4 0.017(2) 0.026(3) 0.033(3) -0.005(2) 0.011(2) -0.0004(19)
N5 0.030(3) 0.047(3) 0.030(3) -0.005(2) 0.018(2) -0.003(2)
N6 0.031(3) 0.047(3) 0.033(3) -0.010(2) 0.020(2) -0.011(2)
N7 0.021(3) 0.043(3) 0.024(3) 0.004(2) 0.010(2) 0.003(2)
N8 0.020(2) 0.045(3) 0.022(2) -0.003(2) 0.006(2) -0.004(2)
N9 0.033(3) 0.077(5) 0.052(4) -0.024(3) 0.032(3) -0.021(3)
N10 0.029(3) 0.068(4) 0.054(4) -0.028(3) 0.031(3) -0.023(3)
N11 0.019(3) 0.037(3) 0.028(3) 0.002(2) 0.012(2) -0.002(2)
N12 0.019(3) 0.038(3) 0.033(3) -0.001(2) 0.016(2) -0.004(2)
N13 0.038(3) 0.062(4) 0.053(4) -0.016(3) 0.027(3) -0.019(3)
O1 0.026(2) 0.033(2) 0.020(2) -0.0017(17) 0.0083(17) -0.0003(17)
O2 0.028(2) 0.027(2) 0.028(2) -0.0045(17) 0.0127(18) 0.0005(17)
O3 0.026(2) 0.030(2) 0.025(2) 0.0043(17) 0.0085(17) 0.0009(17)
O4 0.034(2) 0.032(2) 0.023(2) -0.0009(17) 0.0053(18) 0.0055(18)
O5 0.034(2) 0.023(2) 0.039(2) -0.0026(18) 0.0198(19) 0.0025(18)
O6 0.073(4) 0.022(2) 0.039(3) 0.007(2) 0.005(3) 0.000(2)
O7 0.074(5) 0.091(5) 0.097(5) -0.012(4) 0.062(4) -0.012(4)
O8 0.013(2) 0.047(3) 0.073(3) 0.006(2) 0.025(2) 0.0049(18)
O9 0.076(8) 0.102(10) 0.057(7) -0.025(6) 0.043(7) -0.025(7)
O10 0.072(4) 0.032(3) 0.083(4) -0.016(3) 0.032(3) -0.011(3)
C79 0.048(7) 0.069(8) 0.050(7) 0.004(6) 0.039(6) 0.003(6)
C80 0.032(7) 0.079(10) 0.059(9) -0.002(8) 0.023(7) -0.011(7)
C81 0.038(8) 0.058(9) 0.110(13) 0.002(9) 0.037(9) -0.026(7)
N14 0.019(5) 0.038(6) 0.032(5) -0.002(4) 0.021(4) -0.010(4)
O11 0.061(7) 0.124(10) 0.043(6) -0.008(6) 0.037(6) 0.025(7)
C82 0.069(7) 0.159(13) 0.058(6) 0.021(7) 0.019(6) -0.024(8)
C83 0.156(13) 0.096(9) 0.069(8) 0.024(7) 0.005(8) -0.009(9)
C84 0.076(8) 0.088(8) 0.171(12) -0.004(8) 0.025(8) -0.009(7)
N15 0.066(6) 0.137(9) 0.090(7) 0.052(7) 0.022(5) 0.011(6)
O12 0.084(6) 0.190(10) 0.129(8) 0.048(7) 0.010(6) -0.026(7)
C85 0.084(13) 0.070(11) 0.034(8) -0.007(7) 0.038(8) -0.017(10)
C86 0.043(9) 0.076(12) 0.059(11) -0.001(9) 0.014(8) -0.017(9)
C87 0.138(17) 0.101(14) 0.057(11) 0.006(10) 0.023(11) -0.031(13)
N16 0.074(8) 0.079(8) 0.042(6) 0.004(6) 0.017(6) -0.020(6)
O13 0.155(13) 0.089(10) 0.069(8) -0.001(7) 0.068(9) -0.014(9)

loop_
_atom_type_symbol
_atom_type_description
_atom_type_scat_dispersion_real
_atom_type_scat_dispersion_imag
_atom_type_scat_source
C C 0.0181 0.0091 'International Tables Vol C Tables 4.2.6.8 and 6.1.1.4'
H H 0.0000 0.0000 'International Tables Vol C Tables 4.2.6.8 and 6.1.1.4'
Cd Cd 0.1185 4.6533 'International Tables Vol C Tables 4.2.6.8 and 6.1.1.4'
Cl Cl 0.3639 0.7018 'International Tables Vol C Tables 4.2.6.8 and 6.1.1.4'
N N 0.0311 0.0180 'International Tables Vol C Tables 4.2.6.8 and 6.1.1.4'
O O 0.0492 0.0322 'International Tables Vol C Tables 4.2.6.8 and 6.1.1.4'

loop_
_geom_angle_atom_site_label_1
_geom_angle_atom_site_label_2
_geom_angle_atom_site_label_3
_geom_angle
_geom_angle_site_symmetry_1
_geom_angle_site_symmetry_3
N1 C1 N2 111.4(6) . .
C3 C2 N1 110.6(6) . .
C2 C3 N2 105.8(6) . .
C5 C4 C9 118.8(6) . .
C5 C4 N2 120.2(6) . .
C9 C4 N2 120.9(6) . .
C4 C5 C6 120.2(7) . .
C5 C6 C7 120.6(6) . .
C6 C7 C10 121.9(6) . .
C8 C7 C6 116.7(6) . .
C8 C7 C10 121.1(7) . .
C9 C8 C7 122.6(7) . .
C8 C9 C4 120.9(7) . .
C11 C10 C7 120.5(6) . .
C15 C10 C7 120.9(6) . .
C15 C10 C11 118.5(7) . .
C12 C11 C10 121.4(7) . .
C11 C12 C13 118.9(6) . .
C11 C12 C16 121.2(6) . .
C13 C12 C16 119.7(6) . .
C12 C13 C14 120.8(7) . .
C13 C14 C25 119.6(6) . .
C15 C14 C13 118.3(7) . .
C15 C14 C25 122.0(6) . .
C10 C15 C14 122.0(7) . .
C17 C16 C12 120.9(6) . .
C21 C16 C12 122.3(7) . .
C21 C16 C17 116.8(6) . .
C18 C17 C16 121.8(6) . .
C17 C18 C19 120.2(7) . .
C18 C19 N3 120.2(6) . .
C20 C19 C18 119.3(6) . .
C20 C19 N3 120.4(6) . .
C19 C20 C21 119.2(6) . .
C16 C21 C20 122.6(7) . .
C23 C22 N3 106.0(5) . .
C22 C23 N4 110.4(6) . .
N4 C24 N3 110.7(6) . .
C26 C25 C14 120.2(7) . .
C26 C25 C30 117.4(7) . .
C30 C25 C14 122.3(6) . .
C25 C26 C27 121.5(7) . .
C28 C27 C26 119.4(7) . .
C27 C28 C29 120.5(6) . .
C27 C28 N5 120.7(6) . .
C29 C28 N5 118.8(6) . .
C30 C29 C28 120.0(7) . .
C29 C30 C25 121.1(7) . .
N6 C31 N5 112.0(6) . .
C33 C32 N6 110.5(7) . .
C32 C33 N5 106.3(7) . .
N7 C34 N8 110.4(6) . .
C36 C35 N7 109.9(6) . .
C35 C36 N8 105.8(5) . .
C38 C37 N8 119.7(6) . .
C42 C37 C38 120.3(6) . .
C42 C37 N8 120.0(6) . .
C37 C38 C39 118.5(6) . .
C40 C39 C38 122.7(6) . .
C39 C40 C41 116.8(6) . .
C39 C40 C43 122.3(5) . .
C41 C40 C43 120.9(5) . .
C42 C41 C40 121.7(6) . .
C37 C42 C41 119.9(6) . .
C44 C43 C40 121.8(5) . .
C44 C43 C48 118.8(6) . .
C48 C43 C40 119.4(5) . .
C45 C44 C43 121.5(5) . .
C44 C45 C46 118.9(6) . .
C44 C45 C58 122.0(6) . .
C46 C45 C58 119.1(6) . .
C47 C46 C45 121.1(6) . .
C46 C47 C48 118.8(6) . .
C46 C47 C49 121.7(6) . .
C48 C47 C49 119.6(6) . .
C47 C48 C43 120.9(6) . .
C50 C49 C47 120.1(6) . .
C50 C49 C54 118.3(6) . .
C54 C49 C47 121.5(6) . .
C49 C50 C51 121.4(6) . .
C52 C51 C50 118.6(6) . .
C51 C52 C53 120.7(6) . .
C51 C52 N9 118.8(6) . .
C53 C52 N9 120.2(6) . .
C54 C53 C52 120.8(7) . .
C53 C54 C49 120.1(8) . .
C56 C55 N9 106.1(8) . .
C55 C56 N10 110.1(8) . .
N10 C57 N9 111.7(6) . .
C59 C58 C45 119.0(6) . .
C59 C58 C63 117.6(6) . .
C63 C58 C45 123.5(5) . .
C58 C59 C60 121.7(6) . .
C61 C60 C59 118.2(5) . .
C60 C61 N11 117.3(5) . .
C62 C61 C60 121.4(6) . .
C62 C61 N11 121.3(6) . .
C61 C62 C63 119.4(6) . .
C62 C63 C58 121.6(6) . .
N12 C64 N11 112.0(6) . .
C66 C65 N12 109.9(6) . .
C65 C66 N11 105.7(5) . .
C68 C67 Cd2 171.8(4) . .
O1 C67 C68 119.7(5) . .
O1 C67 Cd2 67.3(3) . .
O1 C67 O2 123.8(5) . .
O2 C67 C68 116.5(5) . .
O2 C67 Cd2 56.5(3) . .
C69 C68 C67 120.9(5) . .
C69 C68 C73 119.3(5) . .
C73 C68 C67 119.8(5) . .
C70 C69 C68 121.3(5) . .
C69 C70 C71 119.0(5) . .
C69 C70 C74 120.7(5) . .
C71 C70 C74 120.2(5) . .
C72 C71 C70 120.8(5) . .
C71 C72 C75 120.2(5) . .
C73 C72 C71 118.8(5) . .
C73 C72 C75 120.9(5) . .
C72 C73 C68 120.7(5) . .
O3 C74 C70 117.3(5) . .
O4 C74 C70 119.2(5) . .
O4 C74 O3 123.4(5) . .
O5 C75 C72 115.8(5) . .
O6 C75 C72 120.1(5) . .
O6 C75 O5 124.1(6) . .
O7 C76 N13 126.0(10) . .
N1 Cd1 O4 83.57(16) . 1_656
N4 Cd1 N1 171.99(18) 1_655 .
N4 Cd1 O4 88.56(16) 1_655 1_656
N7 Cd1 N1 85.45(18) . .
N7 Cd1 N4 95.55(17) . 1_655
N7 Cd1 O3 138.66(17) . 1_656
N7 Cd1 O4 86.13(16) . 1_656
O3 Cd1 N1 85.54(17) 1_656 .
O3 Cd1 N4 88.51(16) 1_656 1_655
O3 Cd1 O4 52.78(14) 1_656 1_656
O5 Cd1 N1 93.80(17) 2_656 .
O5 Cd1 N4 92.24(16) 2_656 1_655
O5 Cd1 N7 123.85(17) 2_656 .
O5 Cd1 O3 96.95(15) 2_656 1_656
O5 Cd1 O4 149.71(14) 2_656 1_656
Cl1 Cd2 C67 138.64(13) . .
Cl1 Cd2 O1 165.42(11) . .
N6 Cd2 C67 121.47(19) . .
N6 Cd2 Cl1 99.69(15) . .
N6 Cd2 N10 92.6(2) . 1_455
N6 Cd2 N12 87.11(18) . .
N6 Cd2 O1 94.37(17) . .
N6 Cd2 O2 149.13(17) . .
N10 Cd2 C67 85.66(18) 1_455 .
N10 Cd2 Cl1 97.22(17) 1_455 .
N10 Cd2 N12 167.4(2) 1_455 .
N10 Cd2 O1 85.89(17) 1_455 .
N12 Cd2 C67 83.74(17) . .
N12 Cd2 Cl1 95.26(14) . .
N12 Cd2 O1 81.56(16) . .
O1 Cd2 C67 27.10(15) . .
O2 Cd2 C67 27.74(16) . .
O2 Cd2 Cl1 110.93(12) . .
O2 Cd2 N10 87.51(18) . 1_455
O2 Cd2 N12 86.29(17) . .
O2 Cd2 O1 54.82(13) . .
O7 Cd3 Cl1 88.32(17) . .
O8 Cd3 Cl1 119.74(14) . .
O8 Cd3 O7 94.4(2) . .
O9 Cd3 Cl1 84.9(3) . .
O9 Cd3 O7 172.5(4) . .
O9 Cd3 O8 86.3(4) . .
O9 Cd3 O10 97.0(4) . .
O10 Cd3 Cl1 108.81(17) . .
O10 Cd3 O7 88.1(2) . .
O10 Cd3 O8 131.4(2) . .
Cd2 Cl1 Cd3 123.99(10) . .
C1 N1 C2 105.2(5) . .
C1 N1 Cd1 126.8(4) . .
C2 N1 Cd1 125.6(4) . .
C1 N2 C3 107.0(5) . .
C1 N2 C4 125.5(5) . .
C3 N2 C4 127.5(5) . .
C22 N3 C19 126.0(5) . .
C24 N3 C19 126.6(6) . .
C24 N3 C22 107.3(5) . .
C23 N4 Cd1 127.9(4) . 1_455
C24 N4 C23 105.7(5) . .
C24 N4 Cd1 126.4(4) . 1_455
C31 N5 C28 125.6(6) . .
C31 N5 C33 105.7(6) . .
C33 N5 C28 128.7(6) . .
C31 N6 C32 105.4(6) . .
C31 N6 Cd2 128.7(5) . .
C32 N6 Cd2 125.3(4) . .
C34 N7 C35 106.6(5) . .
C34 N7 Cd1 130.2(5) . .
C35 N7 Cd1 122.2(4) . .
C34 N8 C36 107.3(5) . .
C34 N8 C37 126.1(5) . .
C36 N8 C37 126.6(5) . .
C55 N9 C52 126.0(6) . .
C57 N9 C52 126.7(6) . .
C57 N9 C55 107.2(6) . .
C56 N10 Cd2 124.7(5) . 1_655
C57 N10 C56 104.9(6) . .
C57 N10 Cd2 130.4(5) . 1_655
C64 N11 C61 125.7(5) . .
C64 N11 C66 107.1(5) . .
C66 N11 C61 126.9(5) . .
C64 N12 C65 105.3(5) . .
C64 N12 Cd2 124.0(4) . .
C65 N12 Cd2 130.5(4) . .
C76 N13 C77 121.2(8) . .
C76 N13 C78 119.6(7) . .
C77 N13 C78 119.1(7) . .
C67 O1 Cd2 85.6(3) . .
C67 O2 Cd2 95.7(3) . .
C74 O3 Cd1 99.6(4) . 1_454
C74 O4 Cd1 83.6(3) . 1_454
C75 O5 Cd1 109.3(4) . 2_646
C76 O7 Cd3 111.3(7) . .
O11 C79 N14 128.2(15) . .
C79 N14 C80 119.6(12) . .
C81 N14 C79 118.8(13) . .
C81 N14 C80 120.7(13) . .
O12 C82 N15 121.7(13) . .
C82 N15 C83 124.0(11) . .
C82 N15 C84 119.2(10) . .
C83 N15 C84 115.2(11) . .
O13 C85 N16 125.3(17) . .
C85 N16 C87 123.2(16) . .
C86 N16 C85 118.8(15) . .
C86 N16 C87 117.9(17) . .

loop_
_geom_bond_atom_site_label_1
_geom_bond_atom_site_label_2
_geom_bond_distance
_geom_bond_site_symmetry_2
C1 N1 1.324(8) .
C1 N2 1.349(8) .
C2 C3 1.343(9) .
C2 N1 1.382(8) .
C3 N2 1.390(9) .
C4 C5 1.378(9) .
C4 C9 1.384(10) .
C4 N2 1.431(8) .
C5 C6 1.386(10) .
C6 C7 1.406(10) .
C7 C8 1.387(9) .
C7 C10 1.490(9) .
C8 C9 1.338(10) .
C10 C11 1.415(9) .
C10 C15 1.375(10) .
C11 C12 1.384(10) .
C12 C13 1.400(9) .
C12 C16 1.476(9) .
C13 C14 1.411(10) .
C14 C15 1.400(10) .
C14 C25 1.476(10) .
C16 C17 1.411(10) .
C16 C21 1.370(10) .
C17 C18 1.373(9) .
C18 C19 1.392(9) .
C19 C20 1.389(10) .
C19 N3 1.423(8) .
C20 C21 1.400(10) .
C22 C23 1.340(9) .
C22 N3 1.390(8) .
C23 N4 1.383(8) .
C24 N3 1.352(8) .
C24 N4 1.328(8) .
C25 C26 1.392(10) .
C25 C30 1.401(10) .
C26 C27 1.394(10) .
C27 C28 1.367(9) .
C28 C29 1.384(10) .
C28 N5 1.431(8) .
C29 C30 1.376(10) .
C31 N5 1.353(9) .
C31 N6 1.315(8) .
C32 C33 1.351(11) .
C32 N6 1.351(10) .
C33 N5 1.375(9) .
C34 N7 1.316(8) .
C34 N8 1.368(8) .
C35 C36 1.360(9) .
C35 N7 1.375(8) .
C36 N8 1.381(8) .
C37 C38 1.384(9) .
C37 C42 1.373(9) .
C37 N8 1.439(8) .
C38 C39 1.391(9) .
C39 C40 1.374(9) .
C40 C41 1.396(9) .
C40 C43 1.490(9) .
C41 C42 1.377(9) .
C43 C44 1.397(8) .
C43 C48 1.409(8) .
C44 C45 1.394(9) .
C45 C46 1.405(9) .
C45 C58 1.480(9) .
C46 C47 1.402(9) .
C47 C48 1.403(9) .
C47 C49 1.488(8) .
C49 C50 1.384(9) .
C49 C54 1.412(10) .
C50 C51 1.400(9) .
C51 C52 1.379(10) .
C52 C53 1.380(10) .
C52 N9 1.435(8) .
C53 C54 1.368(10) .
C55 C56 1.351(11) .
C55 N9 1.372(11) .
C56 N10 1.389(10) .
C57 N9 1.351(9) .
C57 N10 1.319(8) .
C58 C59 1.389(8) .
C58 C63 1.402(9) .
C59 C60 1.401(8) .
C60 C61 1.390(9) .
C61 C62 1.375(8) .
C61 N11 1.445(8) .
C62 C63 1.379(9) .
C64 N11 1.347(8) .
C64 N12 1.314(8) .
C65 C66 1.354(9) .
C65 N12 1.394(8) .
C66 N11 1.390(8) .
C67 C68 1.512(7) .
C67 Cd2 2.722(6) .
C67 O1 1.244(7) .
C67 O2 1.273(7) .
C68 C69 1.384(8) .
C68 C73 1.401(8) .
C69 C70 1.374(8) .
C70 C71 1.402(8) .
C70 C74 1.510(8) .
C71 C72 1.401(8) .
C72 C73 1.383(8) .
C72 C75 1.493(8) .
C74 O3 1.259(7) .
C74 O4 1.249(7) .
C75 O5 1.260(7) .
C75 O6 1.251(8) .
C76 N13 1.321(11) .
C76 O7 1.238(10) .
C77 N13 1.430(10) .
C78 N13 1.485(11) .
Cd1 N1 2.354(5) .
Cd1 N4 2.325(5) 1_655
Cd1 N7 2.284(5) .
Cd1 O3 2.284(4) 1_656
Cd1 O4 2.634(4) 1_656
Cd1 O5 2.237(4) 2_656
Cd2 Cl1 2.5152(19) .
Cd2 N6 2.274(6) .
Cd2 N10 2.322(5) 1_455
Cd2 N12 2.359(5) .
Cd2 O1 2.519(4) .
Cd2 O2 2.282(4) .
Cd3 Cl1 2.658(2) .
Cd3 O7 2.517(7) .
Cd3 O8 2.425(5) .
Cd3 O9 2.281(15) .
Cd3 O10 2.392(5) .
N4 Cd1 2.325(5) 1_455
N10 Cd2 2.322(5) 1_655
O3 Cd1 2.284(4) 1_454
O4 Cd1 2.634(4) 1_454
O5 Cd1 2.237(4) 2_646
C79 N14 1.373(19) .
C79 O11 1.223(19) .
C80 N14 1.427(17) .
C81 N14 1.358(17) .
C82 N15 1.376(15) .
C82 O12 1.224(13) .
C83 N15 1.378(14) .
C84 N15 1.460(14) .
C85 N16 1.37(2) .
C85 O13 1.233(18) .
C86 N16 1.37(2) .
C87 N16 1.45(3) .

loop_
_platon_squeeze_void_nr
_platon_squeeze_void_average_x
_platon_squeeze_void_average_y
_platon_squeeze_void_average_z
_platon_squeeze_void_volume
_platon_squeeze_void_count_electrons
_platon_squeeze_void_content
1 0.500 0.000 0.000 465 130 ' '
2 0.500 0.000 0.500 43 9 ' '
3 1.000 0.500 0.500 465 130 ' '
4 1.000 0.500 0.000 43 9 ' '
